data_1548251
loop_
_publ_author_name
'Hiroki Yokoi'
'Yuya Hiraoka'
'Satoru Hiroto'
'Daisuke Sakamaki'
'Shu Seki'
'Hiroshi Shinokubo'

_publ_section_title
;
 Nitrogen-embedded buckybowl and its assembly with C60
;
_journal_name_full 'Nature Communications'
_journal_page_first 8215
_journal_paper_doi 10.1038/ncomms9215
_journal_volume 6
_journal_year 2015
_chemical_formula_sum 'C112.5 H47 Cl N O0'
_chemical_formula_weight 1447.96
_space_group_crystal_system triclinic
_space_group_IT_number 2
_space_group_name_Hall '-P 1'
_space_group_name_H-M_alt 'P -1'
_symmetry_space_group_name_Hall '-P 1'
_symmetry_space_group_name_H-M 'P -1'
_atom_sites_solution_hydrogens geom
_cell_angle_alpha 98.297(17)
_cell_angle_beta 101.322(14)
_cell_angle_gamma 97.33(2)
_cell_formula_units_Z 2
_cell_length_a 13.462(14)
_cell_length_b 14.743(15)
_cell_length_c 18.096(19)
_cell_measurement_reflns_used 7819
_cell_measurement_temperature 103(2)
_cell_measurement_theta_max 27.41
_cell_measurement_theta_min 3.00
_cell_volume 3439(6)
_computing_cell_refinement CrystalClear
_computing_data_collection 'CrystalClear (Rigaku Inc., 2008)'
_computing_data_reduction CrystalClear
_computing_molecular_graphics 'CrystalStructure 4.0 (Rigaku, 2010)'
_computing_publication_material 'CrystalStructure 4.0'
_computing_structure_refinement 'SHELXL-2014 (Sheldrick, 2014)'
_computing_structure_solution SIR97
_diffrn_ambient_temperature 103(2)
_diffrn_detector_area_resol_mean 14.222
_diffrn_measured_fraction_theta_full 0.948
_diffrn_measured_fraction_theta_max 0.974
_diffrn_measurement_device_type 'Rigaku Saturn724'
_diffrn_measurement_method \w
_diffrn_radiation_type MoK\a
_diffrn_radiation_wavelength 0.71075
_diffrn_reflns_av_R_equivalents 0.0992
_diffrn_reflns_av_unetI/netI 0.1760
_diffrn_reflns_Laue_measured_fraction_full 0.948
_diffrn_reflns_Laue_measured_fraction_max 0.974
_diffrn_reflns_limit_h_max 15
_diffrn_reflns_limit_h_min -15
_diffrn_reflns_limit_k_max 17
_diffrn_reflns_limit_k_min -17
_diffrn_reflns_limit_l_max 19
_diffrn_reflns_limit_l_min -21
_diffrn_reflns_number 21836
_diffrn_reflns_point_group_measured_fraction_full 0.948
_diffrn_reflns_point_group_measured_fraction_max 0.974
_diffrn_reflns_theta_full 25.242
_diffrn_reflns_theta_max 25.000
_diffrn_reflns_theta_min 3.005
_exptl_absorpt_coefficient_mu 0.118
_exptl_absorpt_correction_T_max 0.971
_exptl_absorpt_correction_T_min 0.551
_exptl_absorpt_correction_type multi-scan
_exptl_absorpt_process_details 'REQAB (Rigaku, 1998)'
_exptl_crystal_colour black
_exptl_crystal_density_diffrn 1.398
_exptl_crystal_density_method 'not measured'
_exptl_crystal_description prism
_exptl_crystal_F_000 1492
_exptl_crystal_size_max 0.180
_exptl_crystal_size_mid 0.140
_exptl_crystal_size_min 0.050
_refine_diff_density_max 0.967
_refine_diff_density_min -0.472
_refine_diff_density_rms 0.117
_refine_ls_extinction_coef .
_refine_ls_extinction_method none
_refine_ls_goodness_of_fit_ref 1.299
_refine_ls_hydrogen_treatment constr
_refine_ls_matrix_type full
_refine_ls_number_parameters 1076
_refine_ls_number_reflns 11796
_refine_ls_number_restraints 1070
_refine_ls_restrained_S_all 1.340
_refine_ls_R_factor_all 0.2881
_refine_ls_R_factor_gt 0.1987
_refine_ls_shift/su_max 0.002
_refine_ls_shift/su_mean 0.000
_refine_ls_structure_factor_coef Fsqd
_refine_ls_weighting_details 'w=1/[\s^2^(Fo^2^)+(0.2000P)^2^] where P=(Fo^2^+2Fc^2^)/3'
_refine_ls_weighting_scheme calc
_refine_ls_wR_factor_gt 0.4846
_refine_ls_wR_factor_ref 0.5325
_reflns_Friedel_coverage 0.000
_reflns_Friedel_fraction_full .
_reflns_Friedel_fraction_max .
_reflns_number_gt 4562
_reflns_number_total 11796
_reflns_threshold_expression 'I > 2\s(I)'
_cod_data_source_file ncomms9215-s5.cif
_cod_data_source_block shelxl
_cod_original_formula_sum 'C112.50 H47 Cl N O0'
_cod_database_code 1548251
_shelx_space_group_comment
;
The symmetry employed for this shelxl refinement is uniquely defined
by the following loop, which should always be used as a source of
symmetry information in preference to the above space-group names.
They are only intended as comments.
;
_shelx_estimated_absorpt_t_min 0.979
_shelx_estimated_absorpt_t_max 0.994
_shelxl_version_number 2014-3

loop_
_space_group_symop_operation_xyz
'x, y, z'
'-x, -y, -z'

loop_
_atom_site_label
_atom_site_type_symbol
_atom_site_fract_x
_atom_site_fract_y
_atom_site_fract_z
_atom_site_U_iso_or_equiv
_atom_site_adp_type
_atom_site_occupancy
_atom_site_site_symmetry_order
_atom_site_calc_flag
_atom_site_refinement_flags_posn
_atom_site_refinement_flags_adp
_atom_site_refinement_flags_occupancy
_atom_site_disorder_assembly
_atom_site_disorder_group
C1 C 0.1977(8) 0.0425(9) 0.2671(8) 0.092(3) Uani 1 1 d D U . . .
C2 C -0.2973(10) 0.0592(11) 0.1904(9) 0.118(5) Uani 1 1 d D U . . .
C3 C -0.2748(8) 0.1722(9) 0.3013(9) 0.105(4) Uani 1 1 d D U . . .
C4 C 0.1742(10) 0.2629(11) 0.2029(10) 0.126(5) Uani 1 1 d D U . . .
C5 C -0.1079(15) 0.0711(13) 0.4235(10) 0.167(6) Uani 1 1 d D U . . .
C6 C 0.1350(10) 0.2744(11) 0.4260(9) 0.119(5) Uani 1 1 d D U . . .
C7 C -0.1831(10) 0.3175(9) 0.2808(9) 0.119(4) Uani 1 1 d D U . . .
C8 C 0.2082(9) 0.1018(9) 0.2209(8) 0.102(4) Uani 1 1 d D U . . .
C9 C -0.2073(12) 0.1872(12) 0.3771(8) 0.132(5) Uani 1 1 d D U . . .
C10 C -0.2640(8) 0.2368(9) 0.2509(8) 0.096(4) Uani 1 1 d D U . . .
C11 C 0.1383(10) 0.3551(8) 0.3180(10) 0.125(5) Uani 1 1 d D U . . .
C12 C 0.2222(9) 0.2011(9) 0.2490(11) 0.128(5) Uani 1 1 d D U . . .
C13 C 0.1351(9) 0.3333(9) 0.2358(9) 0.109(4) Uani 1 1 d D U . . .
C15 C -0.0383(16) 0.1134(14) 0.0644(8) 0.162(7) Uani 1 1 d D U . . .
C16 C 0.0378(12) 0.3826(9) 0.3210(11) 0.148(6) Uani 1 1 d D U . . .
C17 C -0.2925(8) 0.0737(9) 0.2651(9) 0.109(4) Uani 1 1 d D U . . .
C18 C -0.2109(12) 0.0976(13) 0.0858(8) 0.133(5) Uani 1 1 d D U . . .
C19 C -0.2385(10) 0.0188(9) 0.3177(9) 0.109(4) Uani 1 1 d D U . . .
C20 C -0.2042(10) 0.0011(11) 0.0959(8) 0.127(5) Uani 1 1 d D U . . .
C21 C -0.2059(9) -0.0729(8) 0.2048(8) 0.113(5) Uani 1 1 d D U . . .
C22 C -0.2010(9) -0.0536(8) 0.2874(8) 0.106(4) Uani 1 1 d D U . . .
C23 C 0.2325(8) 0.2232(11) 0.3325(12) 0.123(5) Uani 1 1 d . U . . .
C24 C -0.2520(10) -0.0200(9) 0.1593(9) 0.128(5) Uani 1 1 d D U . . .
C25 C -0.1945(13) 0.0899(12) 0.3868(9) 0.156(6) Uani 1 1 d D U . . .
C26 C 0.1419(13) 0.0953(14) 0.1454(9) 0.142(6) Uani 1 1 d D U . . .
C27 C -0.1150(12) -0.0286(11) 0.0932(9) 0.163(7) Uani 1 1 d D U . . .
C28 C 0.0536(9) -0.0533(11) 0.1645(12) 0.147(6) Uani 1 1 d D U . . .
C29 C -0.0033(14) 0.2846(11) 0.1264(9) 0.140(6) Uani 1 1 d D U . . .
C30 C -0.1233(10) 0.3300(11) 0.3506(10) 0.149(6) Uani 1 1 d D U . . .
C31 C -0.1073(10) -0.1029(8) 0.1998(9) 0.142(6) Uani 1 1 d D U . . .
C32 C -0.1132(13) 0.2479(13) 0.1043(10) 0.158(6) Uani 1 1 d D U . . .
C33 C 0.0477(11) 0.3052(11) 0.4311(9) 0.147(6) Uani 1 1 d D U . . .
C34 C -0.1755(12) 0.2739(12) 0.1492(10) 0.146(6) Uani 1 1 d D U . . .
C35 C 0.0341(10) 0.3441(10) 0.1923(9) 0.122(5) Uani 1 1 d D U . . .
C36 C -0.0340(14) 0.1581(13) 0.4557(10) 0.159(7) Uani 1 1 d D U . . .
C37 C -0.2755(12) 0.1272(13) 0.1400(10) 0.162(6) Uani 1 1 d D U . . .
C38 C -0.0268(12) 0.0291(14) 0.0789(9) 0.165(7) Uani 1 1 d D U . . .
C39 C -0.0386(13) 0.2441(13) 0.4454(9) 0.161(7) Uani 1 1 d D U . . .
C40 C 0.0748(12) 0.0198(15) 0.1212(10) 0.163(7) Uani 1 1 d D U . . .
C41 C 0.0335(16) 0.1993(13) 0.1002(11) 0.196(8) Uani 1 1 d D U . . .
C42 C -0.0314(10) 0.3747(8) 0.2447(10) 0.134(5) Uani 1 1 d D U . . .
C43 C -0.1336(14) 0.1493(14) 0.0692(9) 0.154(6) Uani 1 1 d D U . . .
C44 C 0.1838(12) 0.2993(10) 0.3594(12) 0.140(5) Uani 1 1 d D U . . .
C45 C -0.1312(11) 0.3410(11) 0.2201(11) 0.154(6) Uani 1 1 d D U . . .
C46 C -0.0575(10) -0.0813(11) 0.1438(9) 0.202(8) Uani 1 1 d D U . . .
C47 C -0.0126(12) 0.3564(12) 0.3810(12) 0.195(8) Uani 1 1 d D U . . .
C48 C 0.1252(15) 0.1914(13) 0.1354(11) 0.168(7) Uani 1 1 d D U . . .
C49 C 0.1193(10) -0.0397(8) 0.2444(11) 0.126(5) Uani 1 1 d D U . . .
C50 C 0.1072(11) -0.0014(11) 0.3720(9) 0.136(5) Uani 1 1 d D U . . .
C51 C 0.0619(10) -0.0660(10) 0.3004(10) 0.144(5) Uani 1 1 d D U . . .
C52 C -0.0363(10) -0.0980(8) 0.2750(9) 0.131(5) Uani 1 1 d D U . . .
C53 C -0.1011(9) -0.0693(9) 0.3279(9) 0.112(5) Uani 1 1 d D U . . .
C54 C -0.0634(11) -0.0092(11) 0.3932(9) 0.127(5) Uani 1 1 d D U . . .
C55 C 0.0472(11) 0.0280(11) 0.4178(9) 0.137(6) Uani 1 1 d D U . . .
C56 C 0.1875(11) 0.0534(12) 0.3462(8) 0.163(6) Uani 1 1 d D U . . .
C57 C 0.2084(11) 0.1377(11) 0.3800(12) 0.151(6) Uani 1 1 d D U . . .
C58 C 0.1440(10) 0.1816(11) 0.4414(8) 0.105(4) Uani 1 1 d D U . . .
C59 C 0.0640(12) 0.1273(12) 0.4523(8) 0.134(5) Uani 1 1 d D U . . .
C60 C 0.4477(6) 0.1449(5) 0.4531(5) 0.046(2) Uani 1 1 d . U . . .
C61 C 0.4337(6) 0.0570(5) 0.4047(5) 0.0440(19) Uani 1 1 d . U . . .
C62 C 0.3905(6) -0.0194(6) 0.4327(5) 0.052(2) Uani 1 1 d . U . . .
H37 H 0.3833 -0.0802 0.4044 0.063 Uiso 1 1 calc R U . . .
C63 C 0.3581(6) -0.0067(6) 0.5017(5) 0.052(2) Uani 1 1 d . U . . .
H38 H 0.3315 -0.0592 0.5208 0.062 Uiso 1 1 calc R U . . .
C64 C 0.3644(7) 0.0820(6) 0.5426(6) 0.059(2) Uani 1 1 d . U . . .
H39 H 0.3390 0.0880 0.5881 0.071 Uiso 1 1 calc R U . . .
C65 C 0.4062(6) 0.1631(6) 0.5203(5) 0.049(2) Uani 1 1 d . U . . .
C66 C 0.4156(6) 0.3310(5) 0.5112(5) 0.0446(19) Uani 1 1 d . U . . .
C67 C 0.3918(6) 0.2590(6) 0.5532(5) 0.052(2) Uani 1 1 d . U . . .
C68 C 0.3408(7) 0.2812(6) 0.6109(5) 0.053(2) Uani 1 1 d . U . . .
H40 H 0.3268 0.2368 0.6423 0.063 Uiso 1 1 calc R U . . .
C69 C 0.3087(6) 0.3697(5) 0.6241(5) 0.050(2) Uani 1 1 d . U . . .
C70 C 0.3224(6) 0.4337(5) 0.5739(5) 0.049(2) Uani 1 1 d . U . . .
H41 H 0.2967 0.4906 0.5812 0.058 Uiso 1 1 calc R U . . .
C71 C 0.3721(6) 0.4156(6) 0.5147(5) 0.050(2) Uani 1 1 d . U . . .
C72 C 0.4198(6) 0.4398(6) 0.3895(5) 0.053(2) Uani 1 1 d . U . . .
C73 C 0.3961(6) 0.4630(5) 0.3140(5) 0.051(2) Uani 1 1 d . U . . .
C74 C 0.3399(6) 0.5377(6) 0.3085(5) 0.052(2) Uani 1 1 d . U . . .
H42 H 0.3270 0.5602 0.2615 0.062 Uiso 1 1 calc R U . . .
C75 C 0.3027(7) 0.5795(6) 0.3697(6) 0.058(2) Uani 1 1 d . U . . .
C76 C 0.3156(7) 0.5444(6) 0.4383(5) 0.057(2) Uani 1 1 d . U . . .
H43 H 0.2850 0.5699 0.4779 0.069 Uiso 1 1 calc R U . . .
C77 C 0.3739(6) 0.4712(5) 0.4500(5) 0.048(2) Uani 1 1 d . U . . .
C78 C 0.4613(6) 0.3183(6) 0.2578(5) 0.050(2) Uani 1 1 d . U . . .
C79 C 0.4507(6) 0.2412(6) 0.1977(6) 0.052(2) Uani 1 1 d . U . . .
C80 C 0.4150(7) 0.2560(6) 0.1218(6) 0.056(2) Uani 1 1 d . U . . .
H44 H 0.4136 0.2081 0.0802 0.067 Uiso 1 1 calc R U . . .
C81 C 0.3818(7) 0.3391(6) 0.1063(6) 0.057(2) Uani 1 1 d . U . . .
C82 C 0.3811(7) 0.4082(6) 0.1688(6) 0.059(2) Uani 1 1 d . U . . .
H45 H 0.3552 0.4629 0.1578 0.071 Uiso 1 1 calc R U . . .
C83 C 0.4166(6) 0.4020(5) 0.2473(5) 0.050(2) Uani 1 1 d . U . . .
C84 C 0.4782(6) 0.1371(6) 0.2993(5) 0.0446(19) Uani 1 1 d . U . . .
C85 C 0.4627(6) 0.1483(6) 0.2189(5) 0.055(2) Uani 1 1 d . U . . .
C86 C 0.4435(6) 0.0613(6) 0.1692(6) 0.057(2) Uani 1 1 d . U . . .
H46 H 0.4359 0.0624 0.1160 0.069 Uiso 1 1 calc R U . . .
C87 C 0.4348(6) -0.0250(6) 0.1910(5) 0.052(2) Uani 1 1 d . U . . .
C88 C 0.4364(6) -0.0265(6) 0.2703(5) 0.052(2) Uani 1 1 d . U . . .
H47 H 0.4244 -0.0850 0.2858 0.063 Uiso 1 1 calc R U . . .
C89 C 0.4545(6) 0.0536(6) 0.3259(5) 0.053(2) Uani 1 1 d . U . . .
C90 C 0.2569(7) 0.3961(6) 0.6902(5) 0.059(2) Uani 1 1 d . U . . .
C91 C 0.3155(8) 0.4885(6) 0.7412(6) 0.072(3) Uani 1 1 d . U . . .
H1 H 0.3856 0.4805 0.7637 0.108 Uiso 1 1 calc R U . . .
H2 H 0.2800 0.5060 0.7822 0.108 Uiso 1 1 calc R U . . .
H3 H 0.3180 0.5375 0.7100 0.108 Uiso 1 1 calc R U . . .
C92 C 0.2497(10) 0.3220(7) 0.7422(6) 0.081(3) Uani 1 1 d . U . . .
H4 H 0.2072 0.2646 0.7122 0.122 Uiso 1 1 calc R U . . .
H5 H 0.2188 0.3448 0.7845 0.122 Uiso 1 1 calc R U . . .
H6 H 0.3187 0.3096 0.7627 0.122 Uiso 1 1 calc R U . . .
C93 C 0.1428(7) 0.4107(8) 0.6588(7) 0.076(3) Uani 1 1 d . U . . .
H7 H 0.1428 0.4571 0.6251 0.115 Uiso 1 1 calc R U . . .
H8 H 0.1125 0.4323 0.7018 0.115 Uiso 1 1 calc R U . . .
H9 H 0.1023 0.3517 0.6300 0.115 Uiso 1 1 calc R U . . .
C94 C 0.2418(7) 0.6602(6) 0.3603(6) 0.057(2) Uani 1 1 d . U . . .
C95 C 0.2877(14) 0.7255(9) 0.3102(9) 0.133(6) Uani 1 1 d . U . . .
H10 H 0.2456 0.7742 0.3025 0.199 Uiso 1 1 calc R U . . .
H11 H 0.2883 0.6892 0.2605 0.199 Uiso 1 1 calc R U . . .
H12 H 0.3580 0.7539 0.3363 0.199 Uiso 1 1 calc R U . . .
C96 C 0.2484(13) 0.7227(10) 0.4325(7) 0.128(6) Uani 1 1 d . U . . .
H13 H 0.2085 0.6914 0.4640 0.192 Uiso 1 1 calc R U . . .
H14 H 0.2208 0.7790 0.4217 0.192 Uiso 1 1 calc R U . . .
H15 H 0.3204 0.7396 0.4600 0.192 Uiso 1 1 calc R U . . .
C97 C 0.1314(10) 0.6256(10) 0.3153(15) 0.191(10) Uani 1 1 d . U . . .
H16 H 0.0897 0.6026 0.3494 0.287 Uiso 1 1 calc R U . . .
H17 H 0.1308 0.5753 0.2734 0.287 Uiso 1 1 calc R U . . .
H18 H 0.1030 0.6769 0.2943 0.287 Uiso 1 1 calc R U . . .
C98 C 0.3439(9) 0.3533(7) 0.0251(6) 0.070(3) Uani 1 1 d . U . . .
C99 C 0.3289(13) 0.4526(8) 0.0155(7) 0.115(5) Uani 1 1 d . U . . .
H19 H 0.2932 0.4526 -0.0371 0.172 Uiso 1 1 calc R U . . .
H20 H 0.3960 0.4924 0.0266 0.172 Uiso 1 1 calc R U . . .
H21 H 0.2880 0.4761 0.0510 0.172 Uiso 1 1 calc R U . . .
C100 C 0.2517(18) 0.2877(14) -0.0143(10) 0.237(14) Uani 1 1 d . U . . .
H22 H 0.2188 0.3099 -0.0601 0.356 Uiso 1 1 calc R U . . .
H23 H 0.2041 0.2826 0.0200 0.356 Uiso 1 1 calc R U . . .
H24 H 0.2705 0.2267 -0.0293 0.356 Uiso 1 1 calc R U . . .
C101 C 0.4261(17) 0.3346(17) -0.0168(12) 0.199(9) Uani 1 1 d . U . . .
H25 H 0.4025 0.2772 -0.0543 0.298 Uiso 1 1 calc R U . . .
H26 H 0.4879 0.3279 0.0197 0.298 Uiso 1 1 calc R U . . .
H27 H 0.4419 0.3864 -0.0431 0.298 Uiso 1 1 calc R U . . .
C102 C 0.4167(7) -0.1168(6) 0.1338(6) 0.059(2) Uani 1 1 d . U . . .
C103 C 0.4807(8) -0.1879(7) 0.1676(6) 0.072(3) Uani 1 1 d . U . . .
H28 H 0.4685 -0.2453 0.1300 0.108 Uiso 1 1 calc R U . . .
H29 H 0.4601 -0.2015 0.2143 0.108 Uiso 1 1 calc R U . . .
H30 H 0.5538 -0.1616 0.1796 0.108 Uiso 1 1 calc R U . . .
C104 C 0.4461(8) -0.1034(6) 0.0590(5) 0.063(2) Uani 1 1 d . U . . .
H31 H 0.4040 -0.0619 0.0346 0.094 Uiso 1 1 calc R U . . .
H32 H 0.4345 -0.1637 0.0250 0.094 Uiso 1 1 calc R U . . .
H33 H 0.5187 -0.0762 0.0690 0.094 Uiso 1 1 calc R U . . .
C105 C 0.2994(7) -0.1586(7) 0.1198(6) 0.071(3) Uani 1 1 d . U . . .
H34 H 0.2577 -0.1105 0.1083 0.106 Uiso 1 1 calc R U . . .
H35 H 0.2856 -0.1809 0.1658 0.106 Uiso 1 1 calc R U . . .
H36 H 0.2820 -0.2104 0.0766 0.106 Uiso 1 1 calc R U . . .
C106 C 0.4695(6) 0.3119(5) 0.4544(5) 0.050(2) Uani 1 1 d . U . . .
C107 C 0.4763(6) 0.3646(5) 0.3968(5) 0.048(2) Uani 1 1 d . U . . .
C108 C 0.4960(6) 0.3078(6) 0.3326(5) 0.050(2) Uani 1 1 d . U . . .
C109 C 0.5009(6) 0.2193(6) 0.3527(6) 0.051(2) Uani 1 1 d . U . . .
N1 N 0.4890(5) 0.2226(5) 0.4279(4) 0.0502(18) Uani 1 1 d . U . . .
C110 C -0.1368(13) 0.2609(13) 0.4004(9) 0.166(7) Uani 1 1 d D U . . .
C111 C -0.2588(11) 0.2140(13) 0.1700(9) 0.168(7) Uani 1 1 d D U . . .
Cl2 Cl -0.0783(8) 0.5347(7) 0.1185(7) 0.149(4) Uani 0.5 1 d . U P A 2
C113 C -0.0504(13) 0.4982(13) 0.0455(10) 0.070(6) Uani 0.5 1 d D U P . .
Cl1 Cl 0.1100(13) 0.6426(10) 0.0708(8) 0.198(7) Uani 0.5 1 d . U P A 2
C114 C -0.014(2) 0.5762(18) 0.1122(13) 0.128(9) Uani 0.5 1 d D U P A 1
C115 C -0.107(2) 0.4136(15) -0.0104(14) 0.107(8) Uani 0.5 1 d D U P A 1
C116 C 0.034(2) 0.532(2) 0.0077(16) 0.126(10) Uani 0.5 1 d D U P A 2
C117 C 0.074(3) 0.619(3) 0.0828(18) 0.143(12) Uani 0.5 1 d D U P A 1

loop_
_atom_site_aniso_label
_atom_site_aniso_U_11
_atom_site_aniso_U_22
_atom_site_aniso_U_33
_atom_site_aniso_U_23
_atom_site_aniso_U_13
_atom_site_aniso_U_12
C1 0.067(6) 0.121(9) 0.110(9) 0.032(8) 0.035(7) 0.064(6)
C2 0.059(7) 0.151(11) 0.141(12) 0.041(10) -0.001(8) 0.020(7)
C3 0.059(6) 0.131(10) 0.149(11) 0.044(9) 0.046(7) 0.052(7)
C4 0.073(8) 0.147(12) 0.191(13) 0.071(10) 0.073(9) 0.030(8)
C5 0.170(14) 0.239(16) 0.121(12) 0.094(12) 0.058(11) 0.030(13)
C6 0.096(9) 0.112(9) 0.103(9) -0.051(8) -0.049(8) 0.032(8)
C7 0.100(9) 0.093(8) 0.199(14) 0.049(9) 0.064(9) 0.070(7)
C8 0.058(6) 0.128(10) 0.142(11) 0.031(9) 0.053(7) 0.041(7)
C9 0.113(10) 0.207(14) 0.114(11) 0.023(10) 0.075(9) 0.088(10)
C10 0.062(6) 0.118(9) 0.124(10) 0.033(8) 0.020(7) 0.060(6)
C11 0.090(8) 0.055(7) 0.198(13) 0.022(8) -0.038(10) -0.001(6)
C12 0.058(7) 0.121(10) 0.216(14) 0.034(11) 0.049(9) 0.026(7)
C13 0.065(7) 0.082(8) 0.189(13) 0.051(9) 0.030(8) 0.011(6)
C15 0.180(14) 0.255(17) 0.041(8) 0.001(10) 0.026(9) 0.030(13)
C16 0.150(12) 0.048(7) 0.242(15) -0.022(9) 0.075(11) 0.010(8)
C17 0.052(6) 0.122(9) 0.172(12) 0.038(9) 0.057(8) 0.024(6)
C18 0.081(8) 0.227(14) 0.073(9) 0.011(10) -0.025(7) 0.041(10)
C19 0.081(8) 0.132(11) 0.141(11) 0.045(9) 0.068(8) 0.028(7)
C20 0.094(9) 0.156(12) 0.083(9) -0.035(9) -0.059(7) 0.029(9)
C21 0.066(7) 0.061(7) 0.182(12) 0.005(8) -0.029(8) 0.002(6)
C22 0.076(7) 0.087(8) 0.158(12) 0.039(8) 0.012(8) 0.020(6)
C23 0.038(5) 0.104(9) 0.202(13) 0.025(10) -0.026(8) 0.007(6)
C24 0.079(8) 0.113(10) 0.147(12) -0.019(9) -0.048(8) 0.007(7)
C25 0.142(12) 0.240(15) 0.141(13) 0.095(11) 0.098(10) 0.058(12)
C26 0.119(11) 0.198(14) 0.141(12) 0.029(12) 0.068(10) 0.078(10)
C27 0.123(11) 0.176(13) 0.138(11) -0.096(10) -0.042(10) 0.075(10)
C28 0.058(7) 0.125(10) 0.223(15) -0.085(10) 0.009(9) 0.044(7)
C29 0.169(13) 0.128(12) 0.141(12) 0.087(10) 0.039(11) 0.012(11)
C30 0.066(7) 0.124(10) 0.219(15) -0.092(10) 0.011(10) 0.042(8)
C31 0.135(11) 0.049(6) 0.229(15) -0.028(9) 0.059(11) -0.001(8)
C32 0.138(12) 0.215(14) 0.134(13) 0.107(11) -0.002(11) 0.036(12)
C33 0.122(10) 0.152(11) 0.121(10) -0.071(9) -0.050(9) 0.076(9)
C34 0.080(8) 0.215(14) 0.184(14) 0.138(11) 0.023(9) 0.064(9)
C35 0.097(9) 0.097(9) 0.199(14) 0.099(9) 0.033(9) 0.027(7)
C36 0.161(13) 0.235(16) 0.077(9) 0.018(12) 0.037(10) 0.007(13)
C37 0.084(9) 0.202(14) 0.169(14) 0.008(12) -0.048(9) 0.058(11)
C38 0.102(9) 0.272(16) 0.099(10) -0.065(12) 0.001(9) 0.095(11)
C39 0.110(10) 0.257(16) 0.085(10) -0.072(12) -0.003(9) 0.066(12)
C40 0.130(12) 0.229(16) 0.125(12) -0.048(12) 0.026(10) 0.102(12)
C41 0.222(16) 0.256(17) 0.126(13) 0.086(13) 0.049(13) 0.020(15)
C42 0.074(7) 0.063(7) 0.278(15) 0.066(9) 0.029(10) 0.029(6)
C43 0.136(12) 0.250(16) 0.065(9) 0.034(10) -0.024(9) 0.050(13)
C44 0.090(9) 0.096(9) 0.191(14) -0.014(10) -0.033(10) 0.002(8)
C45 0.124(11) 0.122(11) 0.246(16) 0.088(11) 0.032(11) 0.081(9)
C46 0.155(13) 0.136(12) 0.256(16) -0.123(12) 0.005(13) 0.049(11)
C47 0.166(13) 0.132(11) 0.239(16) -0.101(12) 0.001(13) 0.062(10)
C48 0.153(13) 0.224(15) 0.170(14) 0.082(12) 0.108(12) 0.026(13)
C49 0.105(9) 0.100(9) 0.209(14) 0.027(9) 0.082(9) 0.072(7)
C50 0.074(8) 0.166(12) 0.198(14) 0.126(10) 0.016(9) 0.048(8)
C51 0.121(11) 0.117(10) 0.223(15) 0.073(10) 0.031(11) 0.081(9)
C52 0.069(7) 0.059(7) 0.262(15) 0.032(9) 0.014(9) 0.029(6)
C53 0.089(8) 0.073(8) 0.182(13) 0.058(8) 0.024(9) 0.010(7)
C54 0.119(10) 0.132(11) 0.153(12) 0.092(10) 0.036(10) 0.023(9)
C55 0.107(10) 0.176(12) 0.130(12) 0.099(10) -0.007(9) 0.004(10)
C56 0.104(10) 0.179(13) 0.210(15) 0.055(12) -0.013(11) 0.089(10)
C57 0.076(8) 0.125(10) 0.204(13) -0.001(10) -0.081(9) 0.047(8)
C58 0.070(7) 0.144(11) 0.091(9) 0.020(8) -0.018(7) 0.035(7)
C59 0.104(10) 0.210(14) 0.077(9) 0.052(9) -0.016(8) 0.013(11)
C60 0.036(4) 0.040(4) 0.058(5) 0.007(4) -0.003(4) 0.013(3)
C61 0.040(4) 0.050(5) 0.043(5) 0.002(4) 0.008(4) 0.021(3)
C62 0.053(5) 0.054(5) 0.049(6) 0.001(4) 0.006(4) 0.026(4)
C63 0.049(5) 0.042(5) 0.063(6) 0.007(4) 0.009(4) 0.008(4)
C64 0.049(5) 0.055(5) 0.071(6) 0.009(5) 0.008(5) 0.015(4)
C65 0.049(4) 0.051(5) 0.044(5) -0.006(4) 0.010(4) 0.019(4)
C66 0.049(4) 0.044(4) 0.044(5) -0.001(4) 0.021(4) 0.010(4)
C67 0.039(4) 0.054(5) 0.058(6) -0.001(4) 0.001(4) 0.016(4)
C68 0.059(5) 0.053(5) 0.050(5) 0.006(4) 0.019(4) 0.016(4)
C69 0.047(4) 0.045(5) 0.058(6) 0.008(4) 0.009(4) 0.013(4)
C70 0.044(4) 0.031(4) 0.066(6) -0.007(4) 0.013(4) 0.007(3)
C71 0.047(4) 0.049(5) 0.055(5) 0.003(4) 0.007(4) 0.018(4)
C72 0.038(4) 0.050(5) 0.067(6) 0.007(4) 0.007(4) 0.006(4)
C73 0.051(5) 0.043(4) 0.061(6) 0.015(4) 0.016(4) 0.009(4)
C74 0.049(5) 0.063(5) 0.049(5) 0.013(4) 0.020(4) 0.017(4)
C75 0.055(5) 0.060(5) 0.061(6) 0.009(4) 0.016(5) 0.015(4)
C76 0.058(5) 0.066(6) 0.053(6) 0.008(4) 0.014(4) 0.025(4)
C77 0.048(4) 0.035(4) 0.057(5) 0.001(4) 0.005(4) 0.010(3)
C78 0.049(5) 0.050(5) 0.057(6) 0.013(4) 0.023(4) 0.010(4)
C79 0.048(5) 0.053(5) 0.063(6) 0.014(4) 0.028(4) 0.017(4)
C80 0.052(5) 0.060(5) 0.064(6) 0.008(4) 0.025(5) 0.024(4)
C81 0.050(5) 0.062(5) 0.060(6) 0.010(4) 0.014(4) 0.016(4)
C82 0.058(5) 0.056(5) 0.065(6) 0.003(5) 0.018(5) 0.018(4)
C83 0.052(5) 0.046(5) 0.054(6) 0.006(4) 0.012(4) 0.016(4)
C84 0.039(4) 0.055(5) 0.047(5) 0.012(4) 0.012(4) 0.024(4)
C85 0.044(4) 0.064(5) 0.062(6) 0.007(4) 0.021(4) 0.021(4)
C86 0.032(4) 0.075(6) 0.061(6) 0.006(5) 0.001(4) 0.017(4)
C87 0.038(4) 0.066(5) 0.056(6) 0.002(4) 0.016(4) 0.024(4)
C88 0.048(5) 0.052(5) 0.065(6) 0.010(4) 0.019(4) 0.026(4)
C89 0.031(4) 0.060(5) 0.061(6) -0.001(4) -0.005(4) 0.022(4)
C90 0.052(5) 0.063(6) 0.061(6) 0.001(5) 0.008(4) 0.024(4)
C91 0.074(6) 0.060(6) 0.081(7) 0.001(5) 0.017(6) 0.024(5)
C92 0.126(10) 0.055(6) 0.075(7) 0.007(5) 0.043(7) 0.029(6)
C93 0.047(5) 0.096(8) 0.081(8) 0.016(6) -0.002(5) 0.018(5)
C94 0.056(5) 0.045(5) 0.071(6) 0.007(4) 0.009(5) 0.024(4)
C95 0.228(17) 0.080(8) 0.139(13) 0.038(8) 0.103(13) 0.087(10)
C96 0.205(16) 0.125(10) 0.079(9) 0.011(8) 0.031(10) 0.123(11)
C97 0.065(8) 0.082(9) 0.38(3) 0.025(13) -0.060(12) 0.020(7)
C98 0.102(8) 0.076(6) 0.046(6) 0.017(5) 0.034(6) 0.035(6)
C99 0.185(14) 0.086(8) 0.070(8) 0.021(7) 0.007(9) 0.029(9)
C100 0.29(3) 0.194(17) 0.129(14) 0.088(13) -0.107(15) -0.154(19)
C101 0.24(2) 0.29(2) 0.154(16) 0.121(16) 0.093(16) 0.196(19)
C102 0.048(5) 0.054(5) 0.067(6) -0.008(4) 0.007(5) 0.012(4)
C103 0.081(7) 0.058(6) 0.090(8) 0.016(5) 0.032(6) 0.035(5)
C104 0.080(6) 0.057(5) 0.049(6) -0.005(4) 0.012(5) 0.028(5)
C105 0.060(6) 0.079(7) 0.070(7) 0.002(5) 0.007(5) 0.023(5)
C106 0.038(4) 0.038(4) 0.067(6) 0.000(4) -0.007(4) 0.013(3)
C107 0.043(4) 0.045(4) 0.060(6) 0.006(4) 0.020(4) 0.010(4)
C108 0.045(4) 0.047(5) 0.055(6) -0.005(4) 0.016(4) 0.012(4)
C109 0.039(4) 0.053(5) 0.065(6) 0.013(4) 0.010(4) 0.021(4)
N1 0.037(3) 0.048(4) 0.059(5) -0.005(3) 0.002(3) 0.016(3)
C110 0.116(11) 0.257(17) 0.102(11) -0.077(11) 0.017(10) 0.074(12)
C111 0.085(9) 0.222(15) 0.196(14) 0.064(13) -0.028(11) 0.080(11)
Cl2 0.126(7) 0.145(8) 0.178(10) 0.071(7) 0.000(6) 0.034(6)
C113 0.069(11) 0.102(14) 0.044(13) 0.038(11) -0.006(10) 0.030(10)
Cl1 0.238(14) 0.172(10) 0.132(9) 0.067(7) -0.035(8) -0.084(10)
C114 0.120(18) 0.14(2) 0.118(18) 0.052(15) -0.020(16) 0.019(16)
C115 0.108(18) 0.102(18) 0.103(19) 0.030(15) -0.028(16) 0.053(15)
C116 0.132(19) 0.117(19) 0.112(18) 0.074(16) -0.035(17) -0.007(15)
C117 0.14(2) 0.13(2) 0.13(2) 0.066(17) -0.037(17) -0.012(18)

loop_
_atom_type_symbol
_atom_type_description
_atom_type_scat_dispersion_real
_atom_type_scat_dispersion_imag
_atom_type_scat_source
C C 0.0033 0.0016 'International Tables Vol C Tables 4.2.6.8 and 6.1.1.4'
H H 0.0000 0.0000 'International Tables Vol C Tables 4.2.6.8 and 6.1.1.4'
N N 0.0061 0.0033 'International Tables Vol C Tables 4.2.6.8 and 6.1.1.4'
Cl Cl 0.1484 0.1585 'International Tables Vol C Tables 4.2.6.8 and 6.1.1.4'
O O 0.0106 0.0060 'International Tables Vol C Tables 4.2.6.8 and 6.1.1.4'

loop_
_geom_angle_atom_site_label_1
_geom_angle_atom_site_label_2
_geom_angle_atom_site_label_3
_geom_angle
_geom_angle_site_symmetry_1
_geom_angle_site_symmetry_3
C8 C1 C56 132.6(13) . .
C8 C1 C49 121.1(13) . .
C56 C1 C49 92.5(12) . .
C17 C2 C24 117.0(14) . .
C17 C2 C37 129.3(15) . .
C24 C2 C37 101.7(13) . .
C10 C3 C9 120.7(12) . .
C10 C3 C17 115.1(12) . .
C9 C3 C17 111.0(12) . .
C13 C4 C12 120.1(14) . .
C13 C4 C48 128.7(15) . .
C12 C4 C48 96.6(15) . .
C25 C5 C54 121.2(17) . .
C25 C5 C36 110.3(16) . .
C54 C5 C36 115.6(15) . .
C33 C6 C58 117.5(17) . .
C33 C6 C44 116.4(16) . .
C58 C6 C44 113.9(12) . .
C30 C7 C10 122.4(13) . .
C30 C7 C45 115.7(14) . .
C10 C7 C45 110.3(13) . .
C1 C8 C12 120.4(13) . .
C1 C8 C26 124.6(13) . .
C12 C8 C26 100.9(14) . .
C110 C9 C3 120.5(15) . .
C110 C9 C25 126.4(16) . .
C3 C9 C25 101.7(14) . .
C3 C10 C7 115.7(12) . .
C3 C10 C111 126.1(13) . .
C7 C10 C111 103.3(12) . .
C44 C11 C13 114.7(15) . .
C44 C11 C16 126.1(17) . .
C13 C11 C16 103.8(12) . .
C4 C12 C8 121.1(15) . .
C4 C12 C23 117.5(13) . .
C8 C12 C23 112.7(13) . .
C4 C13 C11 124.5(13) . .
C4 C13 C35 113.5(14) . .
C11 C13 C35 109.3(12) . .
C38 C15 C43 120.6(17) . .
C38 C15 C41 125.2(18) . .
C43 C15 C41 97.8(16) . .
C47 C16 C11 118.5(15) . .
C47 C16 C42 115.2(13) . .
C11 C16 C42 114.1(13) . .
C2 C17 C3 114.7(13) . .
C2 C17 C19 123.0(13) . .
C3 C17 C19 110.2(12) . .
C43 C18 C20 120.3(16) . .
C43 C18 C37 127.0(17) . .
C20 C18 C37 102.6(14) . .
C22 C19 C25 130.4(14) . .
C22 C19 C17 118.1(13) . .
C25 C19 C17 101.8(12) . .
C27 C20 C18 117.3(16) . .
C27 C20 C24 116.8(15) . .
C18 C20 C24 109.6(13) . .
C24 C21 C31 124.2(14) . .
C24 C21 C22 119.9(13) . .
C31 C21 C22 103.7(11) . .
C19 C22 C53 117.1(13) . .
C19 C22 C21 120.4(12) . .
C53 C22 C21 108.7(11) . .
C44 C23 C12 116.0(14) . .
C44 C23 C57 108.3(16) . .
C12 C23 C57 118.9(13) . .
C21 C24 C20 116.6(14) . .
C21 C24 C2 121.3(15) . .
C20 C24 C2 111.2(12) . .
C5 C25 C19 110.6(16) . .
C5 C25 C9 121.3(16) . .
C19 C25 C9 114.8(14) . .
C40 C26 C8 115.9(16) . .
C40 C26 C48 126.5(17) . .
C8 C26 C48 107.4(15) . .
C20 C27 C46 129.2(17) . .
C20 C27 C38 123.1(15) . .
C46 C27 C38 97.0(13) . .
C40 C28 C46 105.1(16) . .
C40 C28 C49 115.3(13) . .
C46 C28 C49 125.4(17) . .
C35 C29 C41 127.4(17) . .
C35 C29 C32 119.5(16) . .
C41 C29 C32 97.3(15) . .
C7 C30 C47 133.8(17) . .
C7 C30 C110 119.9(14) . .
C47 C30 C110 94.9(16) . .
C46 C31 C21 121.2(14) . .
C46 C31 C52 113.0(13) . .
C21 C31 C52 114.5(12) . .
C34 C32 C29 120.1(17) . .
C34 C32 C43 115.5(17) . .
C29 C32 C43 112.3(15) . .
C6 C33 C47 129.5(17) . .
C6 C33 C39 120.5(16) . .
C47 C33 C39 97.2(14) . .
C32 C34 C45 118.3(16) . .
C32 C34 C111 127.2(17) . .
C45 C34 C111 103.4(14) . .
C29 C35 C13 116.2(15) . .
C29 C35 C42 122.6(14) . .
C13 C35 C42 110.7(12) . .
C39 C36 C59 115.3(16) . .
C39 C36 C5 130.8(18) . .
C59 C36 C5 101.9(15) . .
C111 C37 C2 117.3(16) . .
C111 C37 C18 116.5(16) . .
C2 C37 C18 114.3(14) . .
C15 C38 C27 117.7(15) . .
C15 C38 C40 116.0(18) . .
C27 C38 C40 117.1(16) . .
C36 C39 C33 122.9(16) . .
C36 C39 C110 116.2(18) . .
C33 C39 C110 110.3(15) . .
C26 C40 C28 126.4(16) . .
C26 C40 C38 117.2(18) . .
C28 C40 C38 103.9(17) . .
C48 C41 C29 115.6(19) . .
C48 C41 C15 117.8(18) . .
C29 C41 C15 121.2(17) . .
C45 C42 C35 114.9(14) . .
C45 C42 C16 130.7(15) . .
C35 C42 C16 102.1(12) . .
C18 C43 C15 120.6(18) . .
C18 C43 C32 116.4(18) . .
C15 C43 C32 111.3(16) . .
C11 C44 C23 127(2) . .
C11 C44 C6 116.0(17) . .
C23 C44 C6 108.7(13) . .
C42 C45 C34 124.5(15) . .
C42 C45 C7 114.1(15) . .
C34 C45 C7 109.4(14) . .
C31 C46 C27 111.8(14) . .
C31 C46 C28 118.3(15) . .
C27 C46 C28 116.6(14) . .
C33 C47 C16 112.6(15) . .
C33 C47 C30 123.5(17) . .
C16 C47 C30 110.0(16) . .
C41 C48 C4 116.6(18) . .
C41 C48 C26 115.8(17) . .
C4 C48 C26 113.9(16) . .
C1 C49 C51 118.2(13) . .
C1 C49 C28 116.3(13) . .
C51 C49 C28 113.1(13) . .
C55 C50 C56 128.3(15) . .
C55 C50 C51 119.8(14) . .
C56 C50 C51 98.7(13) . .
C52 C51 C49 116.9(14) . .
C52 C51 C50 125.3(15) . .
C49 C51 C50 106.5(14) . .
C51 C52 C53 114.4(13) . .
C51 C52 C31 132.4(15) . .
C53 C52 C31 100.9(11) . .
C54 C53 C22 113.2(13) . .
C54 C53 C52 122.1(13) . .
C22 C53 C52 112.0(11) . .
C53 C54 C55 121.4(14) . .
C53 C54 C5 127.3(15) . .
C55 C54 C5 100.8(14) . .
C50 C55 C54 116.8(15) . .
C50 C55 C59 119.1(14) . .
C54 C55 C59 110.9(13) . .
C57 C56 C1 112.9(17) . .
C57 C56 C50 113.2(16) . .
C1 C56 C50 123.5(14) . .
C56 C57 C58 122.9(17) . .
C56 C57 C23 121.0(18) . .
C58 C57 C23 103.6(12) . .
C59 C58 C6 120.4(14) . .
C59 C58 C57 117.6(15) . .
C6 C58 C57 105.2(13) . .
C58 C59 C36 123.1(16) . .
C58 C59 C55 117.9(15) . .
C36 C59 C55 110.2(14) . .
N1 C60 C61 118.2(8) . .
N1 C60 C65 115.6(7) . .
C61 C60 C65 125.2(7) . .
C62 C61 C60 115.9(8) . .
C62 C61 C89 125.0(8) . .
C60 C61 C89 118.7(7) . .
C63 C62 C61 120.7(8) . .
C63 C62 H37 119.7 . .
C61 C62 H37 119.7 . .
C64 C63 C62 120.6(8) . .
C64 C63 H38 119.7 . .
C62 C63 H38 119.7 . .
C63 C64 C65 123.6(9) . .
C63 C64 H39 118.2 . .
C65 C64 H39 118.2 . .
C64 C65 C60 113.0(8) . .
C64 C65 C67 123.7(8) . .
C60 C65 C67 122.4(8) . .
C106 C66 C67 117.8(7) . .
C106 C66 C71 117.3(7) . .
C67 C66 C71 124.0(7) . .
C68 C67 C66 116.4(8) . .
C68 C67 C65 126.2(8) . .
C66 C67 C65 116.3(8) . .
C67 C68 C69 121.1(8) . .
C67 C68 H40 119.5 . .
C69 C68 H40 119.5 . .
C70 C69 C68 119.7(8) . .
C70 C69 C90 119.1(7) . .
C68 C69 C90 121.2(7) . .
C71 C70 C69 122.0(7) . .
C71 C70 H41 119.0 . .
C69 C70 H41 119.0 . .
C70 C71 C66 115.4(7) . .
C70 C71 C77 125.4(7) . .
C66 C71 C77 118.9(7) . .
C77 C72 C107 118.2(8) . .
C77 C72 C73 124.7(8) . .
C107 C72 C73 115.7(8) . .
C74 C73 C72 114.4(8) . .
C74 C73 C83 124.6(8) . .
C72 C73 C83 120.4(7) . .
C75 C74 C73 122.5(8) . .
C75 C74 H42 118.7 . .
C73 C74 H42 118.7 . .
C74 C75 C76 119.9(8) . .
C74 C75 C94 120.1(8) . .
C76 C75 C94 119.8(8) . .
C75 C76 C77 121.5(8) . .
C75 C76 H43 119.3 . .
C77 C76 H43 119.3 . .
C72 C77 C76 115.5(8) . .
C72 C77 C71 119.3(7) . .
C76 C77 C71 124.1(8) . .
C108 C78 C79 119.2(8) . .
C108 C78 C83 116.0(8) . .
C79 C78 C83 123.4(8) . .
C80 C79 C78 116.9(8) . .
C80 C79 C85 124.3(8) . .
C78 C79 C85 118.2(8) . .
C81 C80 C79 122.1(9) . .
C81 C80 H44 118.9 . .
C79 C80 H44 118.9 . .
C80 C81 C82 118.1(9) . .
C80 C81 C98 121.2(9) . .
C82 C81 C98 120.6(8) . .
C81 C82 C83 124.8(8) . .
C81 C82 H45 117.6 . .
C83 C82 H45 117.6 . .
C82 C83 C78 113.2(8) . .
C82 C83 C73 125.5(8) . .
C78 C83 C73 120.4(7) . .
C109 C84 C89 117.5(8) . .
C109 C84 C85 115.7(8) . .
C89 C84 C85 125.8(8) . .
C86 C85 C84 111.5(8) . .
C86 C85 C79 127.5(9) . .
C84 C85 C79 120.0(8) . .
C87 C86 C85 126.0(9) . .
C87 C86 H46 117.0 . .
C85 C86 H46 117.0 . .
C86 C87 C88 116.7(8) . .
C86 C87 C102 123.1(9) . .
C88 C87 C102 120.0(8) . .
C89 C88 C87 123.5(8) . .
C89 C88 H47 118.2 . .
C87 C88 H47 118.2 . .
C88 C89 C84 114.7(9) . .
C88 C89 C61 125.0(8) . .
C84 C89 C61 119.5(8) . .
C69 C90 C92 114.0(7) . .
C69 C90 C91 110.3(7) . .
C92 C90 C91 107.9(8) . .
C69 C90 C93 110.5(8) . .
C92 C90 C93 106.1(8) . .
C91 C90 C93 107.7(8) . .
C90 C91 H1 109.5 . .
C90 C91 H2 109.5 . .
H1 C91 H2 109.5 . .
C90 C91 H3 109.5 . .
H1 C91 H3 109.5 . .
H2 C91 H3 109.5 . .
C90 C92 H4 109.5 . .
C90 C92 H5 109.5 . .
H4 C92 H5 109.5 . .
C90 C92 H6 109.5 . .
H4 C92 H6 109.5 . .
H5 C92 H6 109.5 . .
C90 C93 H7 109.5 . .
C90 C93 H8 109.5 . .
H7 C93 H8 109.5 . .
C90 C93 H9 109.5 . .
H7 C93 H9 109.5 . .
H8 C93 H9 109.5 . .
C96 C94 C97 113.2(13) . .
C96 C94 C75 113.3(8) . .
C97 C94 C75 111.7(8) . .
C96 C94 C95 103.3(10) . .
C97 C94 C95 103.7(12) . .
C75 C94 C95 110.8(8) . .
C94 C95 H10 109.5 . .
C94 C95 H11 109.5 . .
H10 C95 H11 109.5 . .
C94 C95 H12 109.5 . .
H10 C95 H12 109.5 . .
H11 C95 H12 109.5 . .
C94 C96 H13 109.5 . .
C94 C96 H14 109.5 . .
H13 C96 H14 109.5 . .
C94 C96 H15 109.5 . .
H13 C96 H15 109.5 . .
H14 C96 H15 109.5 . .
C94 C97 H16 109.5 . .
C94 C97 H17 109.5 . .
H16 C97 H17 109.5 . .
C94 C97 H18 109.5 . .
H16 C97 H18 109.5 . .
H17 C97 H18 109.5 . .
C100 C98 C101 107.1(17) . .
C100 C98 C81 112.3(9) . .
C101 C98 C81 106.9(11) . .
C100 C98 C99 110.3(13) . .
C101 C98 C99 103.9(11) . .
C81 C98 C99 115.7(9) . .
C98 C99 H19 109.5 . .
C98 C99 H20 109.5 . .
H19 C99 H20 109.5 . .
C98 C99 H21 109.5 . .
H19 C99 H21 109.5 . .
H20 C99 H21 109.5 . .
C98 C100 H22 109.5 . .
C98 C100 H23 109.5 . .
H22 C100 H23 109.5 . .
C98 C100 H24 109.5 . .
H22 C100 H24 109.5 . .
H23 C100 H24 109.5 . .
C98 C101 H25 109.5 . .
C98 C101 H26 109.5 . .
H25 C101 H26 109.5 . .
C98 C101 H27 109.5 . .
H25 C101 H27 109.5 . .
H26 C101 H27 109.5 . .
C104 C102 C87 112.5(8) . .
C104 C102 C103 107.3(7) . .
C87 C102 C103 111.0(8) . .
C104 C102 C105 110.7(8) . .
C87 C102 C105 107.1(7) . .
C103 C102 C105 108.1(8) . .
C102 C103 H28 109.5 . .
C102 C103 H29 109.5 . .
H28 C103 H29 109.5 . .
C102 C103 H30 109.5 . .
H28 C103 H30 109.5 . .
H29 C103 H30 109.5 . .
C102 C104 H31 109.5 . .
C102 C104 H32 109.5 . .
H31 C104 H32 109.5 . .
C102 C104 H33 109.5 . .
H31 C104 H33 109.5 . .
H32 C104 H33 109.5 . .
C102 C105 H34 109.5 . .
C102 C105 H35 109.5 . .
H34 C105 H35 109.5 . .
C102 C105 H36 109.5 . .
H34 C105 H36 109.5 . .
H35 C105 H36 109.5 . .
C66 C106 C107 124.2(7) . .
C66 C106 N1 124.0(8) . .
C107 C106 N1 107.5(8) . .
C106 C107 C108 109.0(7) . .
C106 C107 C72 120.8(7) . .
C108 C107 C72 122.6(8) . .
C78 C108 C109 121.6(8) . .
C78 C108 C107 123.7(8) . .
C109 C108 C107 106.2(8) . .
N1 C109 C84 122.8(8) . .
N1 C109 C108 109.1(8) . .
C84 C109 C108 123.4(9) . .
C60 N1 C109 121.8(7) . .
C60 N1 C106 121.4(8) . .
C109 N1 C106 108.1(7) . .
C9 C110 C30 120.8(15) . .
C9 C110 C39 114.5(17) . .
C30 C110 C39 113.2(16) . .
C37 C111 C10 116.7(16) . .
C37 C111 C34 117.2(16) . .
C10 C111 C34 113.5(14) . .
C116 C113 Cl2 176(2) 2_565 .
C114 C113 C115 166(2) . .
C116 C113 C116 52(3) 2_565 .
Cl2 C113 C116 132(2) . .
C117 C114 C113 95(3) . .
C117 C115 C113 122(3) 2_565 .
C113 C116 C116 83(3) 2_565 2_565
C113 C116 C113 128(3) 2_565 .
C116 C116 C113 45.3(18) 2_565 .
C113 C116 Cl1 124(2) 2_565 .
C116 C116 Cl1 153(3) 2_565 .
C113 C116 Cl1 108(2) . .
C114 C117 C115 128(3) . 2_565

loop_
_geom_bond_atom_site_label_1
_geom_bond_atom_site_label_2
_geom_bond_distance
_geom_bond_site_symmetry_2
C1 C8 1.309(9) .
C1 C56 1.452(7) .
C1 C49 1.453(7) .
C2 C17 1.327(9) .
C2 C24 1.476(9) .
C2 C37 1.488(10) .
C3 C10 1.424(18) .
C3 C9 1.460(10) .
C3 C17 1.472(9) .
C4 C13 1.338(9) .
C4 C12 1.450(10) .
C4 C48 1.474(10) .
C5 C25 1.307(10) .
C5 C54 1.478(10) .
C5 C36 1.486(10) .
C6 C33 1.328(9) .
C6 C58 1.45(2) .
C6 C44 1.55(2) .
C7 C30 1.331(10) .
C7 C10 1.466(9) .
C7 C45 1.472(10) .
C8 C12 1.453(9) .
C8 C26 1.461(10) .
C9 C110 1.306(10) .
C9 C25 1.496(10) .
C10 C111 1.473(10) .
C11 C44 1.319(9) .
C11 C13 1.468(10) .
C11 C16 1.469(10) .
C12 C23 1.47(2) .
C13 C35 1.472(9) .
C15 C38 1.329(10) .
C15 C43 1.461(7) .
C15 C41 1.471(7) .
C16 C47 1.46(2) .
C16 C42 1.487(10) .
C17 C19 1.480(9) .
C18 C43 1.319(10) .
C18 C20 1.471(10) .
C18 C37 1.489(10) .
C19 C22 1.331(9) .
C19 C25 1.479(10) .
C20 C27 1.337(9) .
C20 C24 1.472(9) .
C21 C24 1.336(9) .
C21 C31 1.465(7) .
C21 C22 1.466(7) .
C22 C53 1.463(7) .
C23 C44 1.44(2) .
C23 C57 1.66(2) .
C26 C40 1.302(10) .
C26 C48 1.494(10) .
C27 C46 1.457(7) .
C27 C38 1.458(6) .
C28 C40 1.452(6) .
C28 C46 1.457(6) .
C28 C49 1.51(2) .
C29 C35 1.340(10) .
C29 C41 1.461(7) .
C29 C32 1.464(7) .
C30 C47 1.464(10) .
C30 C110 1.472(10) .
C31 C46 1.373(7) .
C31 C52 1.489(10) .
C32 C34 1.332(10) .
C32 C43 1.468(7) .
C33 C47 1.454(10) .
C33 C39 1.465(10) .
C34 C45 1.470(10) .
C34 C111 1.478(10) .
C35 C42 1.478(10) .
C36 C39 1.315(10) .
C36 C59 1.457(10) .
C37 C111 1.289(10) .
C38 C40 1.463(6) .
C39 C110 1.481(10) .
C41 C48 1.301(10) .
C42 C45 1.334(10) .
C49 C51 1.456(7) .
C50 C55 1.332(9) .
C50 C56 1.458(10) .
C50 C51 1.465(10) .
C51 C52 1.311(9) .
C52 C53 1.471(7) .
C53 C54 1.336(9) .
C54 C55 1.475(10) .
C55 C59 1.477(10) .
C56 C57 1.273(9) .
C57 C58 1.65(2) .
C58 C59 1.323(9) .
C60 N1 1.385(10) .
C60 C61 1.424(11) .
C60 C65 1.440(12) .
C61 C62 1.405(12) .
C61 C89 1.502(12) .
C62 C63 1.397(12) .
C62 H37 0.9500 .
C63 C64 1.390(12) .
C63 H38 0.9500 .
C64 C65 1.402(12) .
C64 H39 0.9500 .
C65 C67 1.504(11) .
C66 C106 1.388(12) .
C66 C67 1.431(12) .
C66 C71 1.441(11) .
C67 C68 1.382(12) .
C68 C69 1.428(11) .
C68 H40 0.9500 .
C69 C70 1.421(11) .
C69 C90 1.526(12) .
C70 C71 1.382(12) .
C70 H41 0.9500 .
C71 C77 1.525(12) .
C72 C77 1.410(12) .
C72 C107 1.429(11) .
C72 C73 1.442(12) .
C73 C74 1.417(11) .
C73 C83 1.490(12) .
C74 C75 1.400(12) .
C74 H42 0.9500 .
C75 C76 1.400(12) .
C75 C94 1.538(11) .
C76 C77 1.429(11) .
C76 H43 0.9500 .
C78 C108 1.379(12) .
C78 C79 1.428(12) .
C78 C83 1.460(11) .
C79 C80 1.420(13) .
C79 C85 1.494(12) .
C80 C81 1.404(12) .
C80 H44 0.9500 .
C81 C82 1.411(13) .
C81 C98 1.512(13) .
C82 C83 1.428(13) .
C82 H45 0.9500 .
C84 C109 1.396(12) .
C84 C89 1.407(12) .
C84 C85 1.465(13) .
C85 C86 1.420(13) .
C86 C87 1.382(12) .
C86 H46 0.9500 .
C87 C88 1.434(12) .
C87 C102 1.541(12) .
C88 C89 1.398(12) .
C88 H47 0.9500 .
C90 C92 1.547(13) .
C90 C91 1.552(13) .
C90 C93 1.584(12) .
C91 H1 0.9800 .
C91 H2 0.9800 .
C91 H3 0.9800 .
C92 H4 0.9800 .
C92 H5 0.9800 .
C92 H6 0.9800 .
C93 H7 0.9800 .
C93 H8 0.9800 .
C93 H9 0.9800 .
C94 C96 1.467(15) .
C94 C97 1.531(16) .
C94 C95 1.566(15) .
C95 H10 0.9800 .
C95 H11 0.9800 .
C95 H12 0.9800 .
C96 H13 0.9800 .
C96 H14 0.9800 .
C96 H15 0.9800 .
C97 H16 0.9800 .
C97 H17 0.9800 .
C97 H18 0.9800 .
C98 C100 1.459(17) .
C98 C101 1.489(19) .
C98 C99 1.533(15) .
C99 H19 0.9800 .
C99 H20 0.9800 .
C99 H21 0.9800 .
C100 H22 0.9800 .
C100 H23 0.9800 .
C100 H24 0.9800 .
C101 H25 0.9800 .
C101 H26 0.9800 .
C101 H27 0.9800 .
C102 C104 1.515(13) .
C102 C103 1.556(12) .
C102 C105 1.577(12) .
C103 H28 0.9800 .
C103 H29 0.9800 .
C103 H30 0.9800 .
C104 H31 0.9800 .
C104 H32 0.9800 .
C104 H33 0.9800 .
C105 H34 0.9800 .
C105 H35 0.9800 .
C105 H36 0.9800 .
C106 C107 1.397(12) .
C106 N1 1.410(10) .
C107 C108 1.421(11) .
C108 C109 1.411(11) .
C109 N1 1.394(11) .
Cl2 C113 1.49(2) .
C113 C116 1.08(4) 2_565
C113 C114 1.497(10) .
C113 C115 1.499(10) .
C113 C116 1.506(10) .
Cl1 C116 1.89(3) .
C114 C117 1.496(10) .
C115 C117 1.498(10) 2_565
C116 C113 1.08(4) 2_565
C116 C116 1.20(5) 2_565
C117 C115 1.498(10) 2_565
